data_2223121
loop_
_publ_author_name
'Cui, Yong-Ming'
'Zhang, Xian'
'Liu, Lian'
'Wang, Qiang'

_publ_section_title Bis{2-[(1<i>H</i>-pyrrol-2-yl)methyliminomethyl]phenolato-\k^2^<i>N</i>,<i>O</i>}zinc(II)
_journal_coeditor_code HY2222
_journal_issue 9
_journal_name_full 'Acta Crystallographica Section E'
_journal_page_first m1151
_journal_paper_doi 10.1107/S1600536809034217
_journal_volume 65
_journal_year 2009
_chemical_formula_iupac '[Zn (C12 H11 N2 O)2]'
_chemical_formula_moiety 'C24 H22 N4 O2 Zn'
_chemical_formula_sum 'C24 H22 N4 O2 Zn'
_chemical_formula_weight 463.83
_chemical_name_systematic
;
Bis{2-[(1<i>H</i>-pyrrol-2-yl)methyliminomethyl]phenolato-
\k^2^<i>N</i>,<i>O</i>}zinc(II)
;
_space_group_IT_number 2
_symmetry_cell_setting triclinic
_symmetry_space_group_name_Hall '-P 1'
_symmetry_space_group_name_H-M 'P -1'
_atom_sites_solution_hydrogens geom
_atom_sites_solution_primary direct
_atom_sites_solution_secondary difmap
_audit_creation_method SHELXL-97
_cell_angle_alpha 104.1080(10)
_cell_angle_beta 95.8300(10)
_cell_angle_gamma 100.1260(10)
_cell_formula_units_Z 1
_cell_length_a 5.3443(4)
_cell_length_b 9.8669(8)
_cell_length_c 10.1392(8)
_cell_measurement_reflns_used 2361
_cell_measurement_temperature 200(2)
_cell_measurement_theta_max 26.59
_cell_measurement_theta_min 2.73
_cell_volume 504.58(7)
_computing_cell_refinement 'SAINT (Bruker, 2007)'
_computing_data_collection 'SMART (Bruker, 2007)'
_computing_data_reduction 'SAINT (Bruker, 2007)'
_computing_molecular_graphics 'SHELXTL (Sheldrick, 2008)'
_computing_publication_material 'SHELXTL (Sheldrick, 2008)'
_computing_structure_refinement 'SHELXL97 (Sheldrick, 2008)'
_computing_structure_solution 'SHELXS97 (Sheldrick, 2008)'
_diffrn_ambient_temperature 200(2)
_diffrn_measured_fraction_theta_full 0.981
_diffrn_measured_fraction_theta_max 0.981
_diffrn_measurement_device_type 'Bruker SMART APEX CCD'
_diffrn_measurement_method '\f and \w'
_diffrn_radiation_monochromator graphite
_diffrn_radiation_source 'fine-focus sealed tube'
_diffrn_radiation_type MoK\a
_diffrn_radiation_wavelength 0.71073
_diffrn_reflns_av_R_equivalents 0.0468
_diffrn_reflns_av_sigmaI/netI 0.0491
_diffrn_reflns_limit_h_max 7
_diffrn_reflns_limit_h_min -7
_diffrn_reflns_limit_k_max 13
_diffrn_reflns_limit_k_min -13
_diffrn_reflns_limit_l_max 13
_diffrn_reflns_limit_l_min -13
_diffrn_reflns_number 6063
_diffrn_reflns_theta_full 28.31
_diffrn_reflns_theta_max 28.31
_diffrn_reflns_theta_min 2.18
_exptl_absorpt_coefficient_mu 1.247
_exptl_absorpt_correction_T_max 0.7885
_exptl_absorpt_correction_T_min 0.7060
_exptl_absorpt_correction_type multi-scan
_exptl_absorpt_process_details '(SADABS; Sheldrick, 1996)'
_exptl_crystal_colour colorless
_exptl_crystal_density_diffrn 1.526
_exptl_crystal_density_method 'not measured'
_exptl_crystal_description block
_exptl_crystal_F_000 240
_exptl_crystal_size_max 0.30
_exptl_crystal_size_mid 0.30
_exptl_crystal_size_min 0.20
_refine_diff_density_max 1.068
_refine_diff_density_min -0.732
_refine_ls_extinction_method none
_refine_ls_goodness_of_fit_ref 1.114
_refine_ls_hydrogen_treatment constr
_refine_ls_matrix_type full
_refine_ls_number_parameters 142
_refine_ls_number_reflns 2455
_refine_ls_number_restraints 0
_refine_ls_restrained_S_all 1.114
_refine_ls_R_factor_all 0.0503
_refine_ls_R_factor_gt 0.0500
_refine_ls_shift/su_max 0.000
_refine_ls_shift/su_mean 0.000
_refine_ls_structure_factor_coef Fsqd
_refine_ls_weighting_details 'calc w=1/[\s^2^(Fo^2^)+(0.0948P)^2^+0.2435P] where P=(Fo^2^+2Fc^2^)/3'
_refine_ls_weighting_scheme calc
_refine_ls_wR_factor_gt 0.1431
_refine_ls_wR_factor_ref 0.1435
_reflns_number_gt 2432
_reflns_number_total 2455
_reflns_threshold_expression I>2\s(I)
_cod_data_source_file hy2222.cif
_cod_data_source_block I
_cod_depositor_comments
;
The following automatic conversions were performed:
'_symmetry_cell_setting' value 'Triclinic' changed to 'triclinic'
according to '/home/saulius/struct/CIF-dictionaries/cif_core.dic'
dictionary named 'cif_core.dic' version 2.4.1 from 2010-06-29.

Automatic conversion script
Id: cif_fix_enum 1527 2010-12-29 10:47:43Z saulius 

The following automatic conversions were performed:

'_symmetry_cell_setting' value 'Triclinic' changed to 'triclinic'
according to /home/saulius/struct/CIF-dictionaries/cif_core.dic
dictionary named 'cif_core.dic' version 2.4.1 from 2010-06-29.

Automatic conversion script
Id: cif_fix_values 1715 2011-07-08 13:25:40Z adriana 
;
_cod_database_code 2223121
_cod_database_fobs_code 2223121

loop_
_symmetry_equiv_pos_as_xyz
'x, y, z'
'-x, -y, -z'

loop_
_atom_site_type_symbol
_atom_site_label
_atom_site_fract_x
_atom_site_fract_y
_atom_site_fract_z
_atom_site_U_iso_or_equiv
_atom_site_adp_type
_atom_site_calc_flag
_atom_site_refinement_flags
_atom_site_occupancy
_atom_site_disorder_assembly
_atom_site_disorder_group
C C1 0.8616(5) 0.9132(3) 0.3153(2) 0.0297(5) Uani d . 1 . .
C C2 0.7761(5) 0.7658(3) 0.3046(2) 0.0306(5) Uani d . 1 . .
C C3 0.8882(6) 0.6636(3) 0.2175(3) 0.0379(6) Uani d . 1 . .
H H3 0.8295 0.5648 0.2088 0.045 Uiso calc R 1 . .
C C4 1.0792(6) 0.7055(3) 0.1461(3) 0.0392(6) Uani d . 1 . .
H H4 1.1518 0.6367 0.0880 0.047 Uiso calc R 1 . .
C C5 1.1647(6) 0.8508(4) 0.1602(3) 0.0403(6) Uani d . 1 . .
H H5 1.2984 0.8804 0.1120 0.048 Uiso calc R 1 . .
C C6 1.0611(5) 0.9518(3) 0.2417(3) 0.0363(5) Uani d . 1 . .
H H6 1.1246 1.0500 0.2491 0.044 Uiso calc R 1 . .
C C7 0.5899(5) 0.7143(3) 0.3816(3) 0.0320(5) Uani d . 1 . .
H H7 0.5492 0.6139 0.3688 0.038 Uiso calc R 1 . .
C C8 0.2983(5) 0.7075(3) 0.5401(3) 0.0331(5) Uani d . 1 . .
H H8A 0.1403 0.7464 0.5483 0.040 Uiso calc R 1 . .
H H8B 0.2478 0.6061 0.4866 0.040 Uiso calc R 1 . .
C C9 0.4297(5) 0.7175(3) 0.6791(3) 0.0290(5) Uani d . 1 . .
C C10 0.3985(5) 0.7807(4) 0.8078(3) 0.0398(6) Uani d . 1 . .
H H10 0.2724 0.8349 0.8336 0.048 Uiso calc R 1 . .
C C11 0.5913(6) 0.7507(4) 0.8987(3) 0.0447(7) Uani d . 1 . .
H H11 0.6185 0.7811 0.9964 0.054 Uiso calc R 1 . .
C C12 0.7259(6) 0.6713(3) 0.8190(3) 0.0405(6) Uani d . 1 . .
H H12 0.8665 0.6354 0.8519 0.049 Uiso calc R 1 . .
N N1 0.4708(4) 0.7890(2) 0.4666(2) 0.0297(4) Uani d . 1 . .
N N2 0.6319(4) 0.6496(2) 0.6837(2) 0.0291(4) Uani d . 1 . .
H H2A 0.6901 0.6011 0.6127 0.035 Uiso calc R 1 . .
O O1 0.7656(4) 1.0126(2) 0.3902(2) 0.0346(4) Uani d . 1 . .
Zn Zn1 0.5000 1.0000 0.5000 0.02730(17) Uani d S 1 . .

loop_
_atom_site_aniso_label
_atom_site_aniso_U_11
_atom_site_aniso_U_22
_atom_site_aniso_U_33
_atom_site_aniso_U_12
_atom_site_aniso_U_13
_atom_site_aniso_U_23
C1 0.0298(11) 0.0310(11) 0.0267(10) 0.0055(9) -0.0013(8) 0.0079(9)
C2 0.0311(11) 0.0325(12) 0.0263(10) 0.0053(9) -0.0014(8) 0.0075(9)
C3 0.0413(14) 0.0378(13) 0.0334(12) 0.0112(11) 0.0002(10) 0.0074(10)
C4 0.0384(14) 0.0478(15) 0.0307(12) 0.0177(11) 0.0042(10) 0.0035(11)
C5 0.0349(13) 0.0527(17) 0.0340(13) 0.0124(11) 0.0044(10) 0.0110(12)
C6 0.0331(12) 0.0405(13) 0.0353(12) 0.0057(10) 0.0047(9) 0.0118(10)
C7 0.0370(12) 0.0265(11) 0.0300(11) 0.0048(9) 0.0000(9) 0.0062(9)
C8 0.0350(12) 0.0292(11) 0.0318(11) -0.0022(9) -0.0009(9) 0.0108(9)
C9 0.0282(11) 0.0285(11) 0.0320(11) 0.0050(8) 0.0041(8) 0.0123(9)
C10 0.0311(12) 0.0613(18) 0.0306(12) 0.0152(12) 0.0082(9) 0.0140(12)
C11 0.0368(14) 0.069(2) 0.0317(13) 0.0110(13) 0.0041(10) 0.0206(13)
C12 0.0392(14) 0.0448(15) 0.0402(14) 0.0106(11) -0.0011(11) 0.0182(12)
N1 0.0334(10) 0.0272(9) 0.0269(9) 0.0031(7) 0.0000(7) 0.0085(7)
N2 0.0327(10) 0.0275(9) 0.0292(9) 0.0129(8) 0.0035(7) 0.0074(7)
O1 0.0368(9) 0.0299(9) 0.0384(9) 0.0067(7) 0.0114(7) 0.0096(7)
Zn1 0.0300(2) 0.0258(2) 0.0259(2) 0.00531(15) 0.00390(14) 0.00714(15)

loop_
_atom_type_symbol
_atom_type_description
_atom_type_scat_dispersion_real
_atom_type_scat_dispersion_imag
_atom_type_scat_source
C C 0.0033 0.0016 'International Tables Vol C Tables 4.2.6.8 and 6.1.1.4'
Zn Zn 0.2839 1.4301 'International Tables Vol C Tables 4.2.6.8 and 6.1.1.4'
N N 0.0061 0.0033 'International Tables Vol C Tables 4.2.6.8 and 6.1.1.4'
O O 0.0106 0.0060 'International Tables Vol C Tables 4.2.6.8 and 6.1.1.4'
H H 0.0000 0.0000 'International Tables Vol C Tables 4.2.6.8 and 6.1.1.4'

loop_
_geom_angle_atom_site_label_1
_geom_angle_atom_site_label_2
_geom_angle_atom_site_label_3
_geom_angle_site_symmetry_1
_geom_angle_site_symmetry_3
_geom_angle
_geom_angle_publ_flag
O1 C1 C6 . . 119.4(2) ?
O1 C1 C2 . . 122.8(2) ?
C6 C1 C2 . . 117.8(3) ?
C1 C2 C7 . . 123.0(2) ?
C1 C2 C3 . . 119.1(2) ?
C7 C2 C3 . . 117.8(2) ?
C4 C3 C2 . . 121.3(3) ?
C4 C3 H3 . . 119.4 ?
C2 C3 H3 . . 119.4 ?
C3 C4 C5 . . 118.8(3) ?
C3 C4 H4 . . 120.6 ?
C5 C4 H4 . . 120.6 ?
C6 C5 C4 . . 121.7(3) ?
C6 C5 H5 . . 119.2 ?
C4 C5 H5 . . 119.2 ?
C5 C6 C1 . . 121.3(3) ?
C5 C6 H6 . . 119.3 ?
C1 C6 H6 . . 119.3 ?
N1 C7 C2 . . 127.1(2) ?
N1 C7 H7 . . 116.4 ?
C2 C7 H7 . . 116.4 ?
C9 C8 N1 . . 110.58(19) ?
C9 C8 H8A . . 109.5 ?
N1 C8 H8A . . 109.5 ?
C9 C8 H8B . . 109.5 ?
N1 C8 H8B . . 109.5 ?
H8A C8 H8B . . 108.1 ?
C10 C9 N2 . . 109.4(2) ?
C10 C9 C8 . . 134.5(2) ?
N2 C9 C8 . . 116.1(2) ?
C9 C10 C11 . . 106.9(3) ?
C9 C10 H10 . . 126.6 ?
C11 C10 H10 . . 126.6 ?
C12 C11 C10 . . 106.5(3) ?
C12 C11 H11 . . 126.8 ?
C10 C11 H11 . . 126.8 ?
C11 C12 N2 . . 110.1(2) ?
C11 C12 H12 . . 124.9 ?
N2 C12 H12 . . 124.9 ?
C7 N1 C8 . . 115.6(2) ?
C7 N1 Zn1 . . 124.25(18) ?
C8 N1 Zn1 . . 120.09(17) ?
C12 N2 C9 . . 107.1(2) ?
C12 N2 H2A . . 126.4 ?
C9 N2 H2A . . 126.4 ?
C1 O1 Zn1 . . 130.68(18) ?
O1 Zn1 O1 2_676 . 180.0000(10) ?
O1 Zn1 N1 2_676 . 88.44(9) ?
O1 Zn1 N1 . . 91.56(9) ?
O1 Zn1 N1 2_676 2_676 91.56(9) ?
O1 Zn1 N1 . 2_676 88.44(9) ?
N1 Zn1 N1 . 2_676 180.00(12) ?

loop_
_geom_bond_atom_site_label_1
_geom_bond_atom_site_label_2
_geom_bond_site_symmetry_2
_geom_bond_distance
_geom_bond_publ_flag
C1 O1 . 1.302(3) ?
C1 C6 . 1.413(4) ?
C1 C2 . 1.419(4) ?
C2 C7 . 1.425(4) ?
C2 C3 . 1.429(4) ?
C3 C4 . 1.373(4) ?
C3 H3 . 0.9500 ?
C4 C5 . 1.393(5) ?
C4 H4 . 0.9500 ?
C5 C6 . 1.367(4) ?
C5 H5 . 0.9500 ?
C6 H6 . 0.9500 ?
C7 N1 . 1.287(3) ?
C7 H7 . 0.9500 ?
C8 C9 . 1.481(3) ?
C8 N1 . 1.491(3) ?
C8 H8A . 0.9900 ?
C8 H8B . 0.9900 ?
C9 C10 . 1.344(4) ?
C9 N2 . 1.371(3) ?
C10 C11 . 1.430(4) ?
C10 H10 . 0.9500 ?
C11 C12 . 1.339(5) ?
C11 H11 . 0.9500 ?
C12 N2 . 1.363(3) ?
C12 H12 . 0.9500 ?
N2 H2A . 0.8800 ?
Zn1 O1 . 1.8967(19) y
Zn1 N1 . 2.001(2) y

loop_
_geom_hbond_atom_site_label_D
_geom_hbond_atom_site_label_H
_geom_hbond_atom_site_label_A
_geom_hbond_site_symmetry_A
_geom_hbond_distance_DH
_geom_hbond_distance_HA
_geom_hbond_distance_DA
_geom_hbond_angle_DHA
C8 H8A O1 2_676 0.99 2.26 2.770(3) 111
C7 H7 N2 2_666 0.95 2.51 3.453(3) 170
C6 H6 Cg1 2_776 0.95 2.73 3.624(3) 158
C11 H11 Cg2 1_556 0.95 2.81 3.615(3) 143

loop_
_geom_torsion_atom_site_label_1
_geom_torsion_atom_site_label_2
_geom_torsion_atom_site_label_3
_geom_torsion_atom_site_label_4
_geom_torsion_site_symmetry_1
_geom_torsion_site_symmetry_2
_geom_torsion_site_symmetry_3
_geom_torsion_site_symmetry_4
_geom_torsion
_geom_torsion_publ_flag
O1 C1 C2 C7 . . . . -4.2(4) ?
C6 C1 C2 C7 . . . . 175.2(2) ?
O1 C1 C2 C3 . . . . 178.6(2) ?
C6 C1 C2 C3 . . . . -2.0(3) ?
C1 C2 C3 C4 . . . . 1.1(4) ?
C7 C2 C3 C4 . . . . -176.3(2) ?
C2 C3 C4 C5 . . . . 0.4(4) ?
C3 C4 C5 C6 . . . . -0.8(4) ?
C4 C5 C6 C1 . . . . -0.1(4) ?
O1 C1 C6 C5 . . . . -179.0(2) ?
C2 C1 C6 C5 . . . . 1.6(4) ?
C1 C2 C7 N1 . . . . 1.6(4) ?
C3 C2 C7 N1 . . . . 178.9(2) ?
N1 C8 C9 C10 . . . . 111.4(3) ?
N1 C8 C9 N2 . . . . -68.1(3) ?
N2 C9 C10 C11 . . . . -0.1(3) ?
C8 C9 C10 C11 . . . . -179.6(3) ?
C9 C10 C11 C12 . . . . -0.1(4) ?
C10 C11 C12 N2 . . . . 0.3(4) ?
C2 C7 N1 C8 . . . . -176.0(2) ?
C2 C7 N1 Zn1 . . . . 5.3(4) ?
C9 C8 N1 C7 . . . . 98.0(3) ?
C9 C8 N1 Zn1 . . . . -83.2(2) ?
C11 C12 N2 C9 . . . . -0.4(3) ?
C10 C9 N2 C12 . . . . 0.3(3) ?
C8 C9 N2 C12 . . . . 179.9(2) ?
C6 C1 O1 Zn1 . . . . 179.70(17) ?
C2 C1 O1 Zn1 . . . . -0.9(4) ?
C1 O1 Zn1 N1 . . . . 5.4(2) ?
C1 O1 Zn1 N1 . . . 2_676 -174.6(2) ?
C7 N1 Zn1 O1 . . . 2_676 172.7(2) ?
C8 N1 Zn1 O1 . . . 2_676 -5.97(17) ?
C7 N1 Zn1 O1 . . . . -7.3(2) ?
C8 N1 Zn1 O1 . . . . 174.03(17) ?
